data_4317147
loop_
_publ_author_name
'Iztok Turel'
'Jakob Kljun'
'Franc Perdih'
'Elena Morozova'
'Vladimir Bakulev'
'Nina Kasyanenko'
'Jo Ann W. Byl'
'Neil Osheroff'

_publ_contact_author_address
;
Faculty of Chemistry and Chemical Technology
University of Ljubljana
A\<sker\<ceva 5, P. O. Box 537
1000 Ljubljana
Slovenia
;
_publ_contact_author_email iztok.turel@fkkt.uni-lj.si
_publ_contact_author_name 'Iztok Turel'
_publ_section_title
;
 First Ruthenium Organometallic Complex of Antibacterial Agent Ofloxacin.
 Crystal Structure and Interactions with DNA
;
_journal_name_full 'Inorganic Chemistry'
_journal_page_first 10750
_journal_page_last 10752
_journal_paper_doi 10.1021/ic101355d
_journal_volume 49
_journal_year 2010
_chemical_formula_moiety 'C28 H33 Cl F N3 O4 Ru, 2.8 (H2 O)'
_chemical_formula_sum 'C28 H38.6 Cl F N3 O6.8 Ru'
_chemical_formula_weight 681.54
_chemical_name_common
;
(p-cymene)-chlorido-(ofloxacinato)-ruthenium 2.8 hydrate
;
_chemical_name_systematic
;
(p-cymene)-chlorido-((RS)-7-fluoro-2-methyl-6-(4-methylpiperazin-1-yl)-10-oxo
-4-oxa-1-azatricyclo[7.3.1.05,13]trideca-5(13),6,8,11-tetraene-11-carboxylato)
-ruthenium 2.8 hydrate
;
_space_group_IT_number 15
_symmetry_cell_setting monoclinic
_symmetry_space_group_name_Hall '-C 2yc'
_symmetry_space_group_name_H-M 'C 1 2/c 1'
_atom_sites_solution_hydrogens geom
_atom_sites_solution_primary direct
_atom_sites_solution_secondary difmap
_audit_creation_method SHELXL-97
_cell_angle_alpha 90.00
_cell_angle_beta 95.1326(7)
_cell_angle_gamma 90.00
_cell_formula_units_Z 8
_cell_length_a 24.6662(3)
_cell_length_b 20.8233(3)
_cell_length_c 11.9268(2)
_cell_measurement_reflns_used 6910
_cell_measurement_temperature 150(2)
_cell_measurement_theta_max 27.48
_cell_measurement_theta_min 2.55
_cell_volume 6101.42(15)
_computing_cell_refinement 'DENZO-SMN (Otwinowski & Minor, 1997)'
_computing_data_collection 'KappaCCD Reference Manual (Nonius, 1998)'
_computing_data_reduction 'DENZO-SMN (Otwinowski & Minor, 1997)'
_computing_publication_material 'WinGX publication routines (Farrugia, 1999)'
_computing_structure_refinement 'SHELXL-97 (Sheldrick, 1997)'
_computing_structure_solution 'SHELXS-97 (Sheldrick, 1997)'
_diffrn_ambient_temperature 150(2)
_diffrn_detector_area_resol_mean 0.055
_diffrn_measured_fraction_theta_full 0.994
_diffrn_measured_fraction_theta_max 0.994
_diffrn_measurement_device_type
;
Nonius KappaCCD area-detector diffractometer
;
_diffrn_measurement_method '\w scans'
_diffrn_radiation_monochromator graphite
_diffrn_radiation_source 'fine-focus sealed tube'
_diffrn_radiation_type MoK\a
_diffrn_radiation_wavelength 0.71073
_diffrn_reflns_av_R_equivalents 0.0200
_diffrn_reflns_av_sigmaI/netI 0.0286
_diffrn_reflns_limit_h_max 31
_diffrn_reflns_limit_h_min -31
_diffrn_reflns_limit_k_max 25
_diffrn_reflns_limit_k_min -27
_diffrn_reflns_limit_l_max 15
_diffrn_reflns_limit_l_min -15
_diffrn_reflns_number 12984
_diffrn_reflns_theta_full 27.46
_diffrn_reflns_theta_max 27.46
_diffrn_reflns_theta_min 3.29
_exptl_absorpt_coefficient_mu 0.655
_exptl_absorpt_correction_T_max 0.7796
_exptl_absorpt_correction_T_min 0.6946
_exptl_absorpt_correction_type multi-scan
_exptl_absorpt_process_details 'SCALEPACK (Otwinowski & Minor, 1997)'
_exptl_crystal_colour orange-brown
_exptl_crystal_density_diffrn 1.484
_exptl_crystal_density_method 'not measured'
_exptl_crystal_description prism
_exptl_crystal_F_000 2816
_exptl_crystal_size_max 0.60
_exptl_crystal_size_mid 0.50
_exptl_crystal_size_min 0.40
_refine_diff_density_max 1.920
_refine_diff_density_min -1.010
_refine_diff_density_rms 0.073
_refine_ls_extinction_method none
_refine_ls_goodness_of_fit_ref 1.032
_refine_ls_hydrogen_treatment mixed
_refine_ls_matrix_type full
_refine_ls_number_parameters 402
_refine_ls_number_reflns 6945
_refine_ls_number_restraints 13
_refine_ls_restrained_S_all 1.033
_refine_ls_R_factor_all 0.0495
_refine_ls_R_factor_gt 0.0390
_refine_ls_shift/su_max 0.000
_refine_ls_shift/su_mean 0.000
_refine_ls_structure_factor_coef Fsqd
_refine_ls_weighting_details 'calc w=1/[\s^2^(Fo^2^)+(0.0314P)^2^+22.1934P] where P=(Fo^2^+2Fc^2^)/3'
_refine_ls_weighting_scheme calc
_refine_ls_wR_factor_gt 0.0893
_refine_ls_wR_factor_ref 0.0963
_reflns_number_gt 5895
_reflns_number_total 6945
_reflns_threshold_expression >2\s(I)
_cod_data_source_file ic101355d_si_002.cif
_cod_data_source_block 1
_cod_original_formula_sum 'C28 H38.60 Cl F N3 O6.80 Ru'
_cod_database_code 4317147

loop_
_symmetry_equiv_pos_as_xyz
'x, y, z'
'-x, y, -z+1/2'
'x+1/2, y+1/2, z'
'-x+1/2, y+1/2, -z+1/2'
'-x, -y, -z'
'x, -y, z-1/2'
'-x+1/2, -y+1/2, -z'
'x+1/2, -y+1/2, z-1/2'

loop_
_atom_site_label
_atom_site_type_symbol
_atom_site_fract_x
_atom_site_fract_y
_atom_site_fract_z
_atom_site_U_iso_or_equiv
_atom_site_adp_type
_atom_site_occupancy
_atom_site_symmetry_multiplicity
_atom_site_calc_flag
_atom_site_refinement_flags
_atom_site_disorder_assembly
_atom_site_disorder_group
Ru1 Ru 0.276818(9) 0.022645(10) 0.070119(17) 0.03124(8) Uani 1 1 d . . .
Cl1 Cl 0.26212(4) 0.11100(3) 0.19545(6) 0.04231(18) Uani 1 1 d . . .
F1 F 0.54430(7) 0.11099(8) 0.10573(17) 0.0464(4) Uani 1 1 d . . .
O1 O 0.23943(8) 0.08277(9) -0.05147(16) 0.0347(4) Uani 1 1 d . . .
O2 O 0.21571(8) 0.18162(10) -0.10086(17) 0.0376(4) Uani 1 1 d . . .
O3 O 0.34810(8) 0.06848(9) 0.03641(17) 0.0362(4) Uani 1 1 d . . .
O4 O 0.47185(8) 0.31233(9) -0.01560(16) 0.0318(4) Uani 1 1 d . . .
N1 N 0.36830(9) 0.25531(10) -0.05380(18) 0.0283(4) Uani 1 1 d . . .
N2 N 0.56295(9) 0.23543(11) 0.06978(18) 0.0310(5) Uani 1 1 d . . .
N3 N 0.66806(9) 0.28655(11) 0.13042(19) 0.0298(5) Uani 1 1 d . . .
C1 C 0.30822(10) 0.16575(12) -0.0399(2) 0.0278(5) Uani 1 1 d . . .
C2 C 0.45073(11) 0.11865(13) 0.0583(2) 0.0334(6) Uani 1 1 d . . .
H2 H 0.4466 0.0748 0.0777 0.040 Uiso 1 1 calc R . .
C3 C 0.46489(11) 0.24864(12) 0.0064(2) 0.0273(5) Uani 1 1 d . . .
C4 C 0.50981(11) 0.21273(13) 0.0479(2) 0.0294(5) Uani 1 1 d . . .
C5 C 0.42276(11) 0.34964(13) -0.0087(3) 0.0350(6) Uani 1 1 d . . .
H5A H 0.4297 0.3948 -0.0289 0.042 Uiso 1 1 calc R . .
H5B H 0.4124 0.3488 0.0695 0.042 Uiso 1 1 calc R . .
C6 C 0.25062(11) 0.14286(13) -0.0642(2) 0.0311(6) Uani 1 1 d . . .
C7 C 0.41285(10) 0.21970(12) -0.0115(2) 0.0265(5) Uani 1 1 d . . .
C8 C 0.31866(11) 0.22871(13) -0.0668(2) 0.0288(5) Uani 1 1 d . . .
H8 H 0.2890 0.2547 -0.0961 0.035 Uiso 1 1 calc R . .
C9 C 0.35171(11) 0.12679(13) 0.0053(2) 0.0290(5) Uani 1 1 d . . .
C10 C 0.64621(11) 0.23361(13) 0.1946(2) 0.0332(6) Uani 1 1 d . . .
H10A H 0.6612 0.2364 0.2743 0.040 Uiso 1 1 calc R . .
H10B H 0.6577 0.1921 0.1640 0.040 Uiso 1 1 calc R . .
C11 C 0.64484(11) 0.28384(14) 0.0128(2) 0.0331(6) Uani 1 1 d . . .
H11A H 0.6552 0.2428 -0.0214 0.040 Uiso 1 1 calc R . .
H11B H 0.6597 0.3194 -0.0301 0.040 Uiso 1 1 calc R . .
C12 C 0.37670(12) 0.32331(13) -0.0870(2) 0.0335(6) Uani 1 1 d . . .
H12 H 0.3429 0.3482 -0.0758 0.040 Uiso 1 1 calc R . .
C13 C 0.72761(11) 0.28179(15) 0.1367(3) 0.0373(6) Uani 1 1 d . . .
H13A H 0.7380 0.2396 0.1091 0.056 Uiso 1 1 calc R . .
H13B H 0.7427 0.2871 0.2150 0.056 Uiso 1 1 calc R . .
H13C H 0.7420 0.3155 0.0902 0.056 Uiso 1 1 calc R . .
C14 C 0.58497(11) 0.23640(14) 0.1881(2) 0.0333(6) Uani 1 1 d . . .
H14A H 0.5709 0.1992 0.2282 0.040 Uiso 1 1 calc R . .
H14B H 0.5733 0.2761 0.2247 0.040 Uiso 1 1 calc R . .
C15 C 0.58322(11) 0.28907(14) 0.0061(2) 0.0323(6) Uani 1 1 d . . .
H15A H 0.5724 0.3304 0.0385 0.039 Uiso 1 1 calc R . .
H15B H 0.5678 0.2871 -0.0733 0.039 Uiso 1 1 calc R . .
C16 C 0.40559(11) 0.15509(12) 0.0170(2) 0.0284(5) Uani 1 1 d . . .
C17 C 0.50029(11) 0.14698(13) 0.0700(2) 0.0339(6) Uani 1 1 d . . .
C18 C 0.38699(15) 0.32652(17) -0.2097(3) 0.0491(8) Uani 1 1 d . . .
H18A H 0.4200 0.3023 -0.2217 0.074 Uiso 1 1 calc R . .
H18B H 0.3917 0.3714 -0.2315 0.074 Uiso 1 1 calc R . .
H18C H 0.3560 0.3079 -0.2556 0.074 Uiso 1 1 calc R . .
C19 C 0.40198(16) -0.01932(16) 0.2637(3) 0.0508(8) Uani 1 1 d . . .
H19A H 0.3887 0.0245 0.2489 0.076 Uiso 1 1 calc R . .
H19B H 0.4418 -0.0189 0.2765 0.076 Uiso 1 1 calc R . .
H19C H 0.3866 -0.0362 0.3307 0.076 Uiso 1 1 calc R . .
C20 C 0.38468(14) -0.06194(14) 0.1627(3) 0.0421(7) Uani 1 1 d . . .
H20 H 0.4036 -0.0458 0.0975 0.051 Uiso 1 1 calc R . .
C21 C 0.15288(15) -0.02982(17) 0.0091(3) 0.0550(9) Uani 1 1 d . . .
H21A H 0.1312 -0.0693 0.0031 0.082 Uiso 1 1 calc R . .
H21B H 0.1525 -0.0096 -0.0652 0.082 Uiso 1 1 calc R . .
H21C H 0.1374 -0.0002 0.0615 0.082 Uiso 1 1 calc R . .
C22 C 0.40291(17) -0.13157(17) 0.1848(4) 0.0585(9) Uani 1 1 d . . .
H22A H 0.3838 -0.1494 0.2464 0.088 Uiso 1 1 calc R . .
H22B H 0.4423 -0.1326 0.2056 0.088 Uiso 1 1 calc R . .
H22C H 0.3943 -0.1572 0.1166 0.088 Uiso 1 1 calc R . .
C23 C 0.24977(14) -0.06152(14) -0.0255(2) 0.0414(7) Uani 1 1 d . . .
H23 H 0.2383 -0.0671 -0.1031 0.050 Uiso 1 1 calc R . .
C24 C 0.32427(13) -0.06068(13) 0.1285(2) 0.0373(6) Uani 1 1 d . . .
C25 C 0.30481(13) -0.06896(13) 0.0115(2) 0.0382(7) Uani 1 1 d . . .
H25 H 0.3299 -0.0797 -0.0414 0.046 Uiso 1 1 calc R . .
C26 C 0.28523(13) -0.04738(13) 0.2046(2) 0.0379(7) Uani 1 1 d . . .
H26 H 0.2964 -0.0433 0.2826 0.045 Uiso 1 1 calc R . .
C27 C 0.22927(14) -0.03994(14) 0.1662(3) 0.0418(7) Uani 1 1 d . . .
H27 H 0.2039 -0.0308 0.2195 0.050 Uiso 1 1 calc R . .
C28 C 0.21033(13) -0.04566(15) 0.0516(3) 0.0418(7) Uani 1 1 d . . .
O5 O 0.63320(9) 0.38882(11) 0.2664(2) 0.0396(5) Uani 1 1 d . . .
H30A H 0.6407(17) 0.357(2) 0.215(4) 0.070(13) Uiso 1 1 d . . .
H30B H 0.6553(17) 0.382(2) 0.322(4) 0.064(13) Uiso 1 1 d . . .
O6A O 0.5777(3) 0.5035(3) 0.2536(7) 0.088(3) Uani 0.656(14) 1 d PU A 1
O6B O 0.5475(6) 0.4732(9) 0.1916(14) 0.118(7) Uani 0.344(14) 1 d PU A 2
O7 O 0.0067(4) -0.0096(7) -0.0579(13) 0.166(7) Uani 0.50 1 d PU . 2
O8 O 0.0182(11) -0.0571(11) -0.1247(19) 0.191(10) Uani 0.30 1 d PU B 2

loop_
_atom_site_aniso_label
_atom_site_aniso_U_11
_atom_site_aniso_U_22
_atom_site_aniso_U_33
_atom_site_aniso_U_23
_atom_site_aniso_U_13
_atom_site_aniso_U_12
Ru1 0.04357(14) 0.02621(12) 0.02514(11) -0.00221(8) 0.00975(9) -0.01440(9)
Cl1 0.0659(5) 0.0323(3) 0.0298(3) -0.0047(3) 0.0108(3) -0.0117(3)
F1 0.0350(9) 0.0338(9) 0.0682(12) 0.0147(8) -0.0070(8) -0.0005(7)
O1 0.0395(10) 0.0328(10) 0.0325(10) -0.0017(8) 0.0069(8) -0.0132(8)
O2 0.0331(10) 0.0400(11) 0.0394(11) 0.0027(9) 0.0014(8) -0.0067(9)
O3 0.0373(11) 0.0264(10) 0.0450(11) 0.0085(8) 0.0047(9) -0.0095(8)
O4 0.0320(10) 0.0229(9) 0.0412(11) 0.0042(8) 0.0067(8) -0.0064(7)
N1 0.0304(11) 0.0243(11) 0.0306(11) 0.0053(9) 0.0047(9) -0.0041(9)
N2 0.0295(11) 0.0336(12) 0.0294(11) 0.0081(9) -0.0005(9) -0.0086(9)
N3 0.0261(11) 0.0314(12) 0.0317(11) -0.0001(9) 0.0027(9) -0.0038(9)
C1 0.0296(13) 0.0285(13) 0.0258(12) -0.0009(10) 0.0058(10) -0.0066(10)
C2 0.0379(15) 0.0247(13) 0.0375(14) 0.0054(11) 0.0022(11) -0.0057(11)
C3 0.0340(13) 0.0228(12) 0.0258(12) 0.0012(9) 0.0065(10) -0.0058(10)
C4 0.0313(13) 0.0294(13) 0.0277(12) 0.0020(10) 0.0034(10) -0.0064(10)
C5 0.0360(14) 0.0239(13) 0.0456(16) 0.0008(11) 0.0073(12) -0.0030(11)
C6 0.0350(14) 0.0355(14) 0.0239(12) -0.0042(10) 0.0080(10) -0.0096(12)
C7 0.0309(13) 0.0254(12) 0.0235(12) 0.0018(9) 0.0054(9) -0.0045(10)
C8 0.0302(13) 0.0304(13) 0.0261(12) 0.0009(10) 0.0044(10) -0.0037(10)
C9 0.0343(14) 0.0267(13) 0.0266(12) 0.0009(10) 0.0055(10) -0.0084(10)
C10 0.0351(14) 0.0311(14) 0.0326(14) 0.0024(11) -0.0017(11) -0.0032(11)
C11 0.0316(14) 0.0366(15) 0.0312(13) 0.0035(11) 0.0039(11) -0.0063(11)
C12 0.0369(14) 0.0235(13) 0.0406(15) 0.0075(11) 0.0063(12) -0.0036(11)
C13 0.0287(14) 0.0427(16) 0.0403(15) -0.0051(12) 0.0023(11) 0.0010(12)
C14 0.0354(14) 0.0359(15) 0.0281(13) 0.0056(11) 0.0008(11) -0.0084(12)
C15 0.0291(13) 0.0369(15) 0.0309(13) 0.0083(11) 0.0026(10) -0.0089(11)
C16 0.0339(13) 0.0247(12) 0.0269(12) 0.0015(10) 0.0043(10) -0.0064(10)
C17 0.0334(14) 0.0284(14) 0.0394(15) 0.0074(11) 0.0006(11) -0.0005(11)
C18 0.059(2) 0.0488(19) 0.0394(17) 0.0130(14) 0.0058(15) -0.0116(16)
C19 0.061(2) 0.0394(17) 0.0513(19) -0.0044(15) -0.0009(16) -0.0110(16)
C20 0.0548(19) 0.0314(15) 0.0409(16) -0.0017(12) 0.0082(14) -0.0106(13)
C21 0.054(2) 0.0412(18) 0.070(2) 0.0029(16) 0.0030(17) -0.0194(16)
C22 0.065(2) 0.0402(19) 0.070(2) -0.0068(17) 0.0027(19) -0.0020(17)
C23 0.062(2) 0.0305(15) 0.0318(14) -0.0036(12) 0.0036(13) -0.0197(14)
C24 0.0554(18) 0.0241(13) 0.0337(14) -0.0004(11) 0.0112(12) -0.0133(12)
C25 0.0602(19) 0.0250(13) 0.0318(14) -0.0044(11) 0.0171(13) -0.0136(13)
C26 0.0597(19) 0.0283(14) 0.0269(13) 0.0014(11) 0.0117(12) -0.0156(13)
C27 0.0582(19) 0.0319(14) 0.0381(16) 0.0015(12) 0.0208(14) -0.0197(14)
C28 0.0494(18) 0.0324(15) 0.0444(17) 0.0008(12) 0.0092(13) -0.0208(13)
O5 0.0307(11) 0.0410(12) 0.0476(13) -0.0010(10) 0.0061(10) 0.0003(9)
O6A 0.059(4) 0.056(3) 0.150(6) -0.007(3) 0.015(4) 0.008(2)
O6B 0.076(9) 0.150(13) 0.132(12) -0.005(10) 0.035(8) 0.025(9)
O7 0.060(5) 0.180(11) 0.26(2) 0.109(13) 0.036(8) -0.022(7)
O8 0.23(2) 0.164(17) 0.158(18) 0.080(12) -0.083(15) -0.128(15)

loop_
_atom_type_symbol
_atom_type_description
_atom_type_scat_dispersion_real
_atom_type_scat_dispersion_imag
_atom_type_scat_source
C C 0.0033 0.0016 'International Tables Vol C Tables 4.2.6.8 and 6.1.1.4'
H H 0.0000 0.0000 'International Tables Vol C Tables 4.2.6.8 and 6.1.1.4'
Cl Cl 0.1484 0.1585 'International Tables Vol C Tables 4.2.6.8 and 6.1.1.4'
F F 0.0171 0.0103 'International Tables Vol C Tables 4.2.6.8 and 6.1.1.4'
N N 0.0061 0.0033 'International Tables Vol C Tables 4.2.6.8 and 6.1.1.4'
O O 0.0106 0.0060 'International Tables Vol C Tables 4.2.6.8 and 6.1.1.4'
Ru Ru -1.2594 0.8363 'International Tables Vol C Tables 4.2.6.8 and 6.1.1.4'

loop_
_geom_angle_atom_site_label_1
_geom_angle_atom_site_label_2
_geom_angle_atom_site_label_3
_geom_angle
_geom_angle_site_symmetry_1
_geom_angle_site_symmetry_3
_geom_angle_publ_flag
O1 Ru1 O3 85.30(7) . . ?
O1 Ru1 C27 120.65(11) . . ?
O3 Ru1 C27 153.54(11) . . ?
O1 Ru1 C23 91.35(10) . . ?
O3 Ru1 C23 119.86(10) . . ?
C27 Ru1 C23 68.48(11) . . ?
O1 Ru1 C26 159.12(10) . . ?
O3 Ru1 C26 115.32(10) . . ?
C27 Ru1 C26 38.51(12) . . ?
C23 Ru1 C26 81.35(11) . . ?
O1 Ru1 C25 116.22(10) . . ?
O3 Ru1 C25 92.44(10) . . ?
C27 Ru1 C25 80.97(11) . . ?
C23 Ru1 C25 37.69(12) . . ?
C26 Ru1 C25 68.49(11) . . ?
O1 Ru1 C28 92.28(10) . . ?
O3 Ru1 C28 158.49(11) . . ?
C27 Ru1 C28 38.11(12) . . ?
C23 Ru1 C28 38.72(12) . . ?
C26 Ru1 C28 69.81(12) . . ?
C25 Ru1 C28 69.46(12) . . ?
O1 Ru1 C24 154.34(9) . . ?
O3 Ru1 C24 89.30(9) . . ?
C27 Ru1 C24 69.47(12) . . ?
C23 Ru1 C24 69.74(12) . . ?
C26 Ru1 C24 37.93(11) . . ?
C25 Ru1 C24 38.88(11) . . ?
C28 Ru1 C24 83.66(12) . . ?
O1 Ru1 Cl1 83.73(6) . . ?
O3 Ru1 Cl1 86.92(6) . . ?
C27 Ru1 Cl1 90.72(8) . . ?
C23 Ru1 Cl1 152.37(9) . . ?
C26 Ru1 Cl1 93.68(8) . . ?
C25 Ru1 Cl1 159.94(8) . . ?
C28 Ru1 Cl1 114.11(9) . . ?
C24 Ru1 Cl1 121.07(8) . . ?
C6 O1 Ru1 125.53(18) . . ?
C9 O3 Ru1 125.29(18) . . ?
C3 O4 C5 113.0(2) . . ?
C8 N1 C7 120.6(2) . . ?
C8 N1 C12 120.6(2) . . ?
C7 N1 C12 118.8(2) . . ?
C4 N2 C15 121.3(2) . . ?
C4 N2 C14 116.5(2) . . ?
C15 N2 C14 112.0(2) . . ?
C13 N3 C11 110.5(2) . . ?
C13 N3 C10 109.5(2) . . ?
C11 N3 C10 109.8(2) . . ?
C8 C1 C9 118.9(2) . . ?
C8 C1 C6 116.7(2) . . ?
C9 C1 C6 124.3(2) . . ?
C17 C2 C16 118.9(2) . . ?
C17 C2 H2 120.6 . . ?
C16 C2 H2 120.6 . . ?
O4 C3 C4 118.7(2) . . ?
O4 C3 C7 120.8(2) . . ?
C4 C3 C7 120.5(2) . . ?
C3 C4 N2 126.1(2) . . ?
C3 C4 C17 116.5(2) . . ?
N2 C4 C17 117.4(2) . . ?
O4 C5 C12 111.0(2) . . ?
O4 C5 H5A 109.4 . . ?
C12 C5 H5A 109.4 . . ?
O4 C5 H5B 109.4 . . ?
C12 C5 H5B 109.4 . . ?
H5A C5 H5B 108.0 . . ?
O2 C6 O1 121.7(2) . . ?
O2 C6 C1 118.7(2) . . ?
O1 C6 C1 119.5(3) . . ?
N1 C7 C16 119.2(2) . . ?
N1 C7 C3 120.4(2) . . ?
C16 C7 C3 120.3(2) . . ?
N1 C8 C1 123.6(2) . . ?
N1 C8 H8 118.2 . . ?
C1 C8 H8 118.2 . . ?
O3 C9 C1 126.0(2) . . ?
O3 C9 C16 116.5(2) . . ?
C1 C9 C16 117.5(2) . . ?
N3 C10 C14 110.9(2) . . ?
N3 C10 H10A 109.5 . . ?
C14 C10 H10A 109.5 . . ?
N3 C10 H10B 109.5 . . ?
C14 C10 H10B 109.5 . . ?
H10A C10 H10B 108.0 . . ?
N3 C11 C15 110.5(2) . . ?
N3 C11 H11A 109.5 . . ?
C15 C11 H11A 109.5 . . ?
N3 C11 H11B 109.5 . . ?
C15 C11 H11B 109.5 . . ?
H11A C11 H11B 108.1 . . ?
N1 C12 C5 107.2(2) . . ?
N1 C12 C18 109.8(2) . . ?
C5 C12 C18 113.7(2) . . ?
N1 C12 H12 108.7 . . ?
C5 C12 H12 108.7 . . ?
C18 C12 H12 108.7 . . ?
N3 C13 H13A 109.5 . . ?
N3 C13 H13B 109.5 . . ?
H13A C13 H13B 109.5 . . ?
N3 C13 H13C 109.5 . . ?
H13A C13 H13C 109.5 . . ?
H13B C13 H13C 109.5 . . ?
N2 C14 C10 109.4(2) . . ?
N2 C14 H14A 109.8 . . ?
C10 C14 H14A 109.8 . . ?
N2 C14 H14B 109.8 . . ?
C10 C14 H14B 109.8 . . ?
H14A C14 H14B 108.2 . . ?
N2 C15 C11 107.7(2) . . ?
N2 C15 H15A 110.2 . . ?
C11 C15 H15A 110.2 . . ?
N2 C15 H15B 110.2 . . ?
C11 C15 H15B 110.2 . . ?
H15A C15 H15B 108.5 . . ?
C2 C16 C7 119.4(2) . . ?
C2 C16 C9 120.5(2) . . ?
C7 C16 C9 120.2(2) . . ?
C2 C17 F1 118.8(2) . . ?
C2 C17 C4 124.4(3) . . ?
F1 C17 C4 116.8(2) . . ?
C12 C18 H18A 109.5 . . ?
C12 C18 H18B 109.5 . . ?
H18A C18 H18B 109.5 . . ?
C12 C18 H18C 109.5 . . ?
H18A C18 H18C 109.5 . . ?
H18B C18 H18C 109.5 . . ?
C20 C19 H19A 109.5 . . ?
C20 C19 H19B 109.5 . . ?
H19A C19 H19B 109.5 . . ?
C20 C19 H19C 109.5 . . ?
H19A C19 H19C 109.5 . . ?
H19B C19 H19C 109.5 . . ?
C24 C20 C19 113.8(3) . . ?
C24 C20 C22 109.3(3) . . ?
C19 C20 C22 110.9(3) . . ?
C24 C20 H20 107.6 . . ?
C19 C20 H20 107.6 . . ?
C22 C20 H20 107.6 . . ?
C28 C21 H21A 109.5 . . ?
C28 C21 H21B 109.5 . . ?
H21A C21 H21B 109.5 . . ?
C28 C21 H21C 109.5 . . ?
H21A C21 H21C 109.5 . . ?
H21B C21 H21C 109.5 . . ?
C20 C22 H22A 109.5 . . ?
C20 C22 H22B 109.5 . . ?
H22A C22 H22B 109.5 . . ?
C20 C22 H22C 109.5 . . ?
H22A C22 H22C 109.5 . . ?
H22B C22 H22C 109.5 . . ?
C25 C23 C28 121.1(3) . . ?
C25 C23 Ru1 71.22(16) . . ?
C28 C23 Ru1 70.77(16) . . ?
C25 C23 H23 119.4 . . ?
C28 C23 H23 119.4 . . ?
Ru1 C23 H23 131.5 . . ?
C26 C24 C25 117.3(3) . . ?
C26 C24 C20 123.0(3) . . ?
C25 C24 C20 119.6(3) . . ?
C26 C24 Ru1 70.72(18) . . ?
C25 C24 Ru1 70.31(18) . . ?
C20 C24 Ru1 126.23(19) . . ?
C23 C25 C24 121.4(3) . . ?
C23 C25 Ru1 71.09(18) . . ?
C24 C25 Ru1 70.81(17) . . ?
C23 C25 H25 119.3 . . ?
C24 C25 H25 119.3 . . ?
Ru1 C25 H25 131.9 . . ?
C24 C26 C27 120.9(3) . . ?
C24 C26 Ru1 71.35(16) . . ?
C27 C26 Ru1 70.26(16) . . ?
C24 C26 H26 119.6 . . ?
C27 C26 H26 119.6 . . ?
Ru1 C26 H26 131.8 . . ?
C28 C27 C26 122.0(3) . . ?
C28 C27 Ru1 71.56(16) . . ?
C26 C27 Ru1 71.23(16) . . ?
C28 C27 H27 119.0 . . ?
C26 C27 H27 119.0 . . ?
Ru1 C27 H27 131.2 . . ?
C27 C28 C23 117.1(3) . . ?
C27 C28 C21 122.1(3) . . ?
C23 C28 C21 120.6(3) . . ?
C27 C28 Ru1 70.34(16) . . ?
C23 C28 Ru1 70.51(16) . . ?
C21 C28 Ru1 125.0(2) . . ?
H30A O5 H30B 105(4) . . ?
O8 O7 O7 146.4(18) . 5 ?

loop_
_geom_bond_atom_site_label_1
_geom_bond_atom_site_label_2
_geom_bond_distance
_geom_bond_site_symmetry_2
_geom_bond_publ_flag
Ru1 O1 2.069(2) . ?
Ru1 O3 2.0713(18) . ?
Ru1 C27 2.151(3) . ?
Ru1 C23 2.164(3) . ?
Ru1 C26 2.164(3) . ?
Ru1 C25 2.165(3) . ?
Ru1 C28 2.167(3) . ?
Ru1 C24 2.172(3) . ?
Ru1 Cl1 2.4183(7) . ?
F1 C17 1.356(3) . ?
O1 C6 1.293(3) . ?
O2 C6 1.232(4) . ?
O3 C9 1.275(3) . ?
O4 C3 1.366(3) . ?
O4 C5 1.447(3) . ?
N1 C8 1.340(3) . ?
N1 C7 1.383(3) . ?
N1 C12 1.490(3) . ?
N2 C4 1.396(3) . ?
N2 C15 1.464(3) . ?
N2 C14 1.466(3) . ?
N3 C13 1.467(3) . ?
N3 C11 1.468(3) . ?
N3 C10 1.472(3) . ?
C1 C8 1.379(4) . ?
C1 C9 1.413(4) . ?
C1 C6 1.502(4) . ?
C2 C17 1.353(4) . ?
C2 C16 1.400(4) . ?
C2 H2 0.9500 . ?
C3 C4 1.390(4) . ?
C3 C7 1.417(4) . ?
C4 C17 1.418(4) . ?
C5 C12 1.507(4) . ?
C5 H5A 0.9900 . ?
C5 H5B 0.9900 . ?
C7 C16 1.403(3) . ?
C8 H8 0.9500 . ?
C9 C16 1.449(4) . ?
C10 C14 1.507(4) . ?
C10 H10A 0.9900 . ?
C10 H10B 0.9900 . ?
C11 C15 1.519(4) . ?
C11 H11A 0.9900 . ?
C11 H11B 0.9900 . ?
C12 C18 1.510(4) . ?
C12 H12 1.0000 . ?
C13 H13A 0.9800 . ?
C13 H13B 0.9800 . ?
C13 H13C 0.9800 . ?
C14 H14A 0.9900 . ?
C14 H14B 0.9900 . ?
C15 H15A 0.9900 . ?
C15 H15B 0.9900 . ?
C18 H18A 0.9800 . ?
C18 H18B 0.9800 . ?
C18 H18C 0.9800 . ?
C19 C20 1.526(4) . ?
C19 H19A 0.9800 . ?
C19 H19B 0.9800 . ?
C19 H19C 0.9800 . ?
C20 C24 1.510(5) . ?
C20 C22 1.534(5) . ?
C20 H20 1.0000 . ?
C21 C28 1.498(5) . ?
C21 H21A 0.9800 . ?
C21 H21B 0.9800 . ?
C21 H21C 0.9800 . ?
C22 H22A 0.9800 . ?
C22 H22B 0.9800 . ?
C22 H22C 0.9800 . ?
C23 C25 1.398(5) . ?
C23 C28 1.436(4) . ?
C23 H23 0.9500 . ?
C24 C26 1.409(4) . ?
C24 C25 1.444(4) . ?
C25 H25 0.9500 . ?
C26 C27 1.423(5) . ?
C26 H26 0.9500 . ?
C27 C28 1.410(4) . ?
C27 H27 0.9500 . ?
O5 H30A 0.93(5) . ?
O5 H30B 0.83(4) . ?
O7 O8 1.32(3) . ?
O7 O7 1.50(3) 5 ?

loop_
_geom_hbond_atom_site_label_D
_geom_hbond_atom_site_label_H
_geom_hbond_atom_site_label_A
_geom_hbond_distance_DH
_geom_hbond_distance_HA
_geom_hbond_distance_DA
_geom_hbond_angle_DHA
_geom_hbond_site_symmetry_A
O5 H30A N3 0.93(5) 1.93(5) 2.855(3) 168(4) .
O5 H30B O2 0.83(4) 2.14(4) 2.868(3) 146(4) 8_556
O5 H30B O1 0.83(4) 2.56(4) 3.304(3) 149(4) 8_556

loop_
_geom_torsion_atom_site_label_1
_geom_torsion_atom_site_label_2
_geom_torsion_atom_site_label_3
_geom_torsion_atom_site_label_4
_geom_torsion
_geom_torsion_site_symmetry_1
_geom_torsion_site_symmetry_2
_geom_torsion_site_symmetry_3
_geom_torsion_site_symmetry_4
_geom_torsion_publ_flag
O3 Ru1 O1 C6 -40.7(2) . . . . ?
C27 Ru1 O1 C6 133.8(2) . . . . ?
C23 Ru1 O1 C6 -160.6(2) . . . . ?
C26 Ru1 O1 C6 130.6(3) . . . . ?
C25 Ru1 O1 C6 -131.1(2) . . . . ?
C28 Ru1 O1 C6 160.7(2) . . . . ?
C24 Ru1 O1 C6 -119.2(3) . . . . ?
Cl1 Ru1 O1 C6 46.7(2) . . . . ?
O1 Ru1 O3 C9 31.4(2) . . . . ?
C27 Ru1 O3 C9 -138.0(3) . . . . ?
C23 Ru1 O3 C9 120.3(2) . . . . ?
C26 Ru1 O3 C9 -145.2(2) . . . . ?
C25 Ru1 O3 C9 147.5(2) . . . . ?
C28 Ru1 O3 C9 115.7(3) . . . . ?
C24 Ru1 O3 C9 -173.7(2) . . . . ?
Cl1 Ru1 O3 C9 -52.5(2) . . . . ?
C5 O4 C3 C4 -153.9(2) . . . . ?
C5 O4 C3 C7 25.5(3) . . . . ?
O4 C3 C4 N2 -0.2(4) . . . . ?
C7 C3 C4 N2 -179.6(2) . . . . ?
O4 C3 C4 C17 179.6(2) . . . . ?
C7 C3 C4 C17 0.2(4) . . . . ?
C15 N2 C4 C3 -29.1(4) . . . . ?
C14 N2 C4 C3 113.4(3) . . . . ?
C15 N2 C4 C17 151.1(3) . . . . ?
C14 N2 C4 C17 -66.5(3) . . . . ?
C3 O4 C5 C12 -56.5(3) . . . . ?
Ru1 O1 C6 O2 -149.0(2) . . . . ?
Ru1 O1 C6 C1 34.5(3) . . . . ?
C8 C1 C6 O2 -3.5(4) . . . . ?
C9 C1 C6 O2 178.0(2) . . . . ?
C8 C1 C6 O1 173.1(2) . . . . ?
C9 C1 C6 O1 -5.3(4) . . . . ?
C8 N1 C7 C16 0.5(4) . . . . ?
C12 N1 C7 C16 -178.2(2) . . . . ?
C8 N1 C7 C3 -177.4(2) . . . . ?
C12 N1 C7 C3 3.9(4) . . . . ?
O4 C3 C7 N1 1.2(4) . . . . ?
C4 C3 C7 N1 -179.3(2) . . . . ?
O4 C3 C7 C16 -176.6(2) . . . . ?
C4 C3 C7 C16 2.8(4) . . . . ?
C7 N1 C8 C1 0.0(4) . . . . ?
C12 N1 C8 C1 178.7(2) . . . . ?
C9 C1 C8 N1 1.0(4) . . . . ?
C6 C1 C8 N1 -177.6(2) . . . . ?
Ru1 O3 C9 C1 -17.7(4) . . . . ?
Ru1 O3 C9 C16 162.87(17) . . . . ?
C8 C1 C9 O3 178.3(3) . . . . ?
C6 C1 C9 O3 -3.3(4) . . . . ?
C8 C1 C9 C16 -2.3(4) . . . . ?
C6 C1 C9 C16 176.1(2) . . . . ?
C13 N3 C10 C14 -179.0(2) . . . . ?
C11 N3 C10 C14 -57.5(3) . . . . ?
C13 N3 C11 C15 -179.7(2) . . . . ?
C10 N3 C11 C15 59.4(3) . . . . ?
C8 N1 C12 C5 148.5(2) . . . . ?
C7 N1 C12 C5 -32.8(3) . . . . ?
C8 N1 C12 C18 -87.5(3) . . . . ?
C7 N1 C12 C18 91.2(3) . . . . ?
O4 C5 C12 N1 58.6(3) . . . . ?
O4 C5 C12 C18 -62.9(3) . . . . ?
C4 N2 C14 C10 155.6(2) . . . . ?
C15 N2 C14 C10 -58.6(3) . . . . ?
N3 C10 C14 N2 56.4(3) . . . . ?
C4 N2 C15 C11 -156.4(2) . . . . ?
C14 N2 C15 C11 59.6(3) . . . . ?
N3 C11 C15 N2 -59.6(3) . . . . ?
C17 C2 C16 C7 0.3(4) . . . . ?
C17 C2 C16 C9 -178.8(3) . . . . ?
N1 C7 C16 C2 179.1(2) . . . . ?
C3 C7 C16 C2 -3.0(4) . . . . ?
N1 C7 C16 C9 -1.9(4) . . . . ?
C3 C7 C16 C9 176.0(2) . . . . ?
O3 C9 C16 C2 1.3(4) . . . . ?
C1 C9 C16 C2 -178.2(2) . . . . ?
O3 C9 C16 C7 -177.7(2) . . . . ?
C1 C9 C16 C7 2.8(4) . . . . ?
C16 C2 C17 F1 -177.4(3) . . . . ?
C16 C2 C17 C4 3.0(5) . . . . ?
C3 C4 C17 C2 -3.2(4) . . . . ?
N2 C4 C17 C2 176.7(3) . . . . ?
C3 C4 C17 F1 177.2(2) . . . . ?
N2 C4 C17 F1 -3.0(4) . . . . ?
O1 Ru1 C23 C25 133.83(16) . . . . ?
O3 Ru1 C23 C25 48.47(19) . . . . ?
C27 Ru1 C23 C25 -103.56(19) . . . . ?
C26 Ru1 C23 C25 -65.82(18) . . . . ?
C28 Ru1 C23 C25 -134.2(3) . . . . ?
C24 Ru1 C23 C25 -28.41(16) . . . . ?
Cl1 Ru1 C23 C25 -147.16(16) . . . . ?
O1 Ru1 C23 C28 -91.96(19) . . . . ?
O3 Ru1 C23 C28 -177.32(17) . . . . ?
C27 Ru1 C23 C28 30.65(19) . . . . ?
C26 Ru1 C23 C28 68.39(19) . . . . ?
C25 Ru1 C23 C28 134.2(3) . . . . ?
C24 Ru1 C23 C28 105.8(2) . . . . ?
Cl1 Ru1 C23 C28 -13.0(3) . . . . ?
C19 C20 C24 C26 -27.1(4) . . . . ?
C22 C20 C24 C26 97.4(3) . . . . ?
C19 C20 C24 C25 148.5(3) . . . . ?
C22 C20 C24 C25 -87.0(3) . . . . ?
C19 C20 C24 Ru1 62.1(3) . . . . ?
C22 C20 C24 Ru1 -173.3(2) . . . . ?
O1 Ru1 C24 C26 -147.0(2) . . . . ?
O3 Ru1 C24 C26 135.35(17) . . . . ?
C27 Ru1 C24 C26 -28.51(17) . . . . ?
C23 Ru1 C24 C26 -102.28(19) . . . . ?
C25 Ru1 C24 C26 -129.9(2) . . . . ?
C28 Ru1 C24 C26 -65.01(18) . . . . ?
Cl1 Ru1 C24 C26 49.37(18) . . . . ?
O1 Ru1 C24 C25 -17.2(3) . . . . ?
O3 Ru1 C24 C25 -94.76(16) . . . . ?
C27 Ru1 C24 C25 101.38(18) . . . . ?
C23 Ru1 C24 C25 27.60(16) . . . . ?
C26 Ru1 C24 C25 129.9(2) . . . . ?
C28 Ru1 C24 C25 64.88(17) . . . . ?
Cl1 Ru1 C24 C25 179.26(13) . . . . ?
O1 Ru1 C24 C20 95.7(3) . . . . ?
O3 Ru1 C24 C20 18.1(2) . . . . ?
C27 Ru1 C24 C20 -145.8(3) . . . . ?
C23 Ru1 C24 C20 140.4(3) . . . . ?
C26 Ru1 C24 C20 -117.3(3) . . . . ?
C25 Ru1 C24 C20 112.8(3) . . . . ?
C28 Ru1 C24 C20 177.7(3) . . . . ?
Cl1 Ru1 C24 C20 -67.9(3) . . . . ?
C28 C23 C25 C24 -0.3(4) . . . . ?
Ru1 C23 C25 C24 51.9(2) . . . . ?
C28 C23 C25 Ru1 -52.3(2) . . . . ?
C26 C24 C25 C23 2.5(4) . . . . ?
C20 C24 C25 C23 -173.3(3) . . . . ?
Ru1 C24 C25 C23 -52.0(2) . . . . ?
C26 C24 C25 Ru1 54.6(2) . . . . ?
C20 C24 C25 Ru1 -121.2(2) . . . . ?
O1 Ru1 C25 C23 -53.51(18) . . . . ?
O3 Ru1 C25 C23 -139.47(16) . . . . ?
C27 Ru1 C25 C23 66.30(18) . . . . ?
C26 Ru1 C25 C23 104.22(19) . . . . ?
C28 Ru1 C25 C23 28.61(17) . . . . ?
C24 Ru1 C25 C23 134.7(2) . . . . ?
Cl1 Ru1 C25 C23 132.8(2) . . . . ?
O1 Ru1 C25 C24 171.81(15) . . . . ?
O3 Ru1 C25 C24 85.85(16) . . . . ?
C27 Ru1 C25 C24 -68.37(18) . . . . ?
C23 Ru1 C25 C24 -134.7(2) . . . . ?
C26 Ru1 C25 C24 -30.46(16) . . . . ?
C28 Ru1 C25 C24 -106.07(18) . . . . ?
Cl1 Ru1 C25 C24 -1.8(3) . . . . ?
C25 C24 C26 C27 -2.5(4) . . . . ?
C20 C24 C26 C27 173.2(3) . . . . ?
Ru1 C24 C26 C27 51.9(2) . . . . ?
C25 C24 C26 Ru1 -54.4(2) . . . . ?
C20 C24 C26 Ru1 121.3(3) . . . . ?
O1 Ru1 C26 C24 138.6(2) . . . . ?
O3 Ru1 C26 C24 -51.02(19) . . . . ?
C27 Ru1 C26 C24 134.1(3) . . . . ?
C23 Ru1 C26 C24 68.01(18) . . . . ?
C25 Ru1 C26 C24 31.18(17) . . . . ?
C28 Ru1 C26 C24 106.30(19) . . . . ?
Cl1 Ru1 C26 C24 -139.35(16) . . . . ?
O1 Ru1 C26 C27 4.5(4) . . . . ?
O3 Ru1 C26 C27 174.85(16) . . . . ?
C23 Ru1 C26 C27 -66.12(19) . . . . ?
C25 Ru1 C26 C27 -102.95(19) . . . . ?
C28 Ru1 C26 C27 -27.84(18) . . . . ?
C24 Ru1 C26 C27 -134.1(3) . . . . ?
Cl1 Ru1 C26 C27 86.52(16) . . . . ?
C24 C26 C27 C28 0.2(4) . . . . ?
Ru1 C26 C27 C28 52.6(3) . . . . ?
C24 C26 C27 Ru1 -52.4(2) . . . . ?
O1 Ru1 C27 C28 47.1(2) . . . . ?
O3 Ru1 C27 C28 -145.2(2) . . . . ?
C23 Ru1 C27 C28 -31.1(2) . . . . ?
C26 Ru1 C27 C28 -134.8(3) . . . . ?
C25 Ru1 C27 C28 -68.1(2) . . . . ?
C24 Ru1 C27 C28 -106.6(2) . . . . ?
Cl1 Ru1 C27 C28 130.23(19) . . . . ?
O1 Ru1 C27 C26 -178.15(15) . . . . ?
O3 Ru1 C27 C26 -10.5(3) . . . . ?
C23 Ru1 C27 C26 103.6(2) . . . . ?
C25 Ru1 C27 C26 66.65(18) . . . . ?
C28 Ru1 C27 C26 134.8(3) . . . . ?
C24 Ru1 C27 C26 28.10(17) . . . . ?
Cl1 Ru1 C27 C26 -95.01(16) . . . . ?
C26 C27 C28 C23 2.0(4) . . . . ?
Ru1 C27 C28 C23 54.5(2) . . . . ?
C26 C27 C28 C21 -172.2(3) . . . . ?
Ru1 C27 C28 C21 -119.7(3) . . . . ?
C26 C27 C28 Ru1 -52.5(2) . . . . ?
C25 C23 C28 C27 -1.9(4) . . . . ?
Ru1 C23 C28 C27 -54.4(2) . . . . ?
C25 C23 C28 C21 172.4(3) . . . . ?
Ru1 C23 C28 C21 119.9(3) . . . . ?
C25 C23 C28 Ru1 52.5(2) . . . . ?
O1 Ru1 C28 C27 -140.9(2) . . . . ?
O3 Ru1 C28 C27 136.1(3) . . . . ?
C23 Ru1 C28 C27 129.8(3) . . . . ?
C26 Ru1 C28 C27 28.11(19) . . . . ?
C25 Ru1 C28 C27 101.9(2) . . . . ?
C24 Ru1 C28 C27 64.5(2) . . . . ?
Cl1 Ru1 C28 C27 -56.8(2) . . . . ?
O1 Ru1 C28 C23 89.31(19) . . . . ?
O3 Ru1 C28 C23 6.4(4) . . . . ?
C27 Ru1 C28 C23 -129.8(3) . . . . ?
C26 Ru1 C28 C23 -101.7(2) . . . . ?
C25 Ru1 C28 C23 -27.90(18) . . . . ?
C24 Ru1 C28 C23 -65.27(19) . . . . ?
Cl1 Ru1 C28 C23 173.46(16) . . . . ?
O1 Ru1 C28 C21 -24.9(3) . . . . ?
O3 Ru1 C28 C21 -107.9(4) . . . . ?
C27 Ru1 C28 C21 116.0(4) . . . . ?
C23 Ru1 C28 C21 -114.2(4) . . . . ?
C26 Ru1 C28 C21 144.1(3) . . . . ?
C25 Ru1 C28 C21 -142.1(3) . . . . ?
C24 Ru1 C28 C21 -179.5(3) . . . . ?
Cl1 Ru1 C28 C21 59.2(3) . . . . ?
